data_7225917
loop_
_publ_author_name
'Zhao, He'
'Wang, Yongtao'
'Harrington, Steven'
'Ma, Lei'
'Hu, Shuzhi'
'Wu, Xue'
'Tang, Huan'
'Xue, Mei'
'Wang, Yubin'

_publ_section_title
;
 Remarkable substitution influence on the mechanochromism of cyanostilbene
 derivatives
;
_journal_issue 71
_journal_name_full 'RSC Adv.'
_journal_page_first 66477
_journal_paper_doi 10.1039/C6RA14707K
_journal_volume 6
_journal_year 2016
_chemical_formula_moiety 'C28 H20 N2 O'
_chemical_formula_sum 'C28 H20 N2 O'
_chemical_formula_weight 400.46
_chemical_name_systematic
;
 ? 
;
_space_group_crystal_system monoclinic
_space_group_IT_number 14
_space_group_name_Hall '-P 2yn'
_space_group_name_H-M_alt 'P 1 21/n 1'
_symmetry_space_group_name_Hall '-P 2yn'
_symmetry_space_group_name_H-M 'P 1 21/n 1'
_atom_sites_solution_hydrogens geom
_audit_creation_date 2016-01-17
_audit_creation_method
;
Olex2 1.2
(compiled 2015.09.30 svn.r3233 for OlexSys, GUI svn.r5103)
;
_audit_update_record
;
2016-04-16 deposited with the CCDC.
2016-07-07 downloaded from the CCDC.
;
_cell_angle_alpha 90
_cell_angle_beta 111.991(4)
_cell_angle_gamma 90
_cell_formula_units_Z 4
_cell_length_a 16.599(4)
_cell_length_b 7.731(2)
_cell_length_c 17.121(4)
_cell_measurement_reflns_used 1898
_cell_measurement_temperature 296(2)
_cell_measurement_theta_max 22.40
_cell_measurement_theta_min 2.65
_cell_volume 2037.2(9)
_computing_cell_refinement 'SAINT v7.60A (Bruker, 2009)'
_computing_data_reduction 'SAINT v7.60A (Bruker, 2009)'
_computing_molecular_graphics 'Olex2 (Dolomanov et al., 2009)'
_computing_publication_material 'Olex2 (Dolomanov et al., 2009)'
_computing_structure_refinement 'XL (Sheldrick, 2008)'
_computing_structure_solution 'SHELXS-97 (Sheldrick, 1990)'
_diffrn_ambient_temperature 296.15
_diffrn_measured_fraction_theta_full 0.999
_diffrn_measured_fraction_theta_max 0.999
_diffrn_measurement_device_type 'CCD area detector'
_diffrn_measurement_method 'phi and omega scans'
_diffrn_radiation_monochromator graphite
_diffrn_radiation_type MoK\a
_diffrn_radiation_wavelength 0.71073
_diffrn_reflns_av_R_equivalents 0.0360
_diffrn_reflns_av_unetI/netI 0.0403
_diffrn_reflns_Laue_measured_fraction_full 0.999
_diffrn_reflns_Laue_measured_fraction_max 0.999
_diffrn_reflns_limit_h_max 19
_diffrn_reflns_limit_h_min -19
_diffrn_reflns_limit_k_max 9
_diffrn_reflns_limit_k_min -8
_diffrn_reflns_limit_l_max 19
_diffrn_reflns_limit_l_min -20
_diffrn_reflns_number 9995
_diffrn_reflns_point_group_measured_fraction_full 0.999
_diffrn_reflns_point_group_measured_fraction_max 0.999
_diffrn_reflns_theta_full 25.003
_diffrn_reflns_theta_max 25.003
_diffrn_reflns_theta_min 1.458
_exptl_absorpt_coefficient_mu 0.080
_exptl_absorpt_correction_T_max 0.9850
_exptl_absorpt_correction_T_min 0.9834
_exptl_absorpt_correction_type 'Semi-empirical from equivalents'
_exptl_absorpt_process_details 'SADABS; Bruker, 2000'
_exptl_crystal_colour yellow
_exptl_crystal_colour_primary yellow
_exptl_crystal_density_diffrn 1.306
_exptl_crystal_density_method 'not measured'
_exptl_crystal_description block
_exptl_crystal_F_000 840
_exptl_crystal_size_max 0.21
_exptl_crystal_size_mid 0.2
_exptl_crystal_size_min 0.19
_refine_diff_density_max 0.146
_refine_diff_density_min -0.204
_refine_diff_density_rms 0.038
_refine_ls_extinction_method none
_refine_ls_goodness_of_fit_ref 1.021
_refine_ls_hydrogen_treatment constr
_refine_ls_matrix_type full
_refine_ls_number_parameters 280
_refine_ls_number_reflns 3591
_refine_ls_number_restraints 0
_refine_ls_restrained_S_all 1.021
_refine_ls_R_factor_all 0.0695
_refine_ls_R_factor_gt 0.0425
_refine_ls_shift/su_max 0.000
_refine_ls_shift/su_mean 0.000
_refine_ls_structure_factor_coef Fsqd
_refine_ls_weighting_details 'w=1/[\s^2^(Fo^2^)+(0.0597P)^2^+0.1406P] where P=(Fo^2^+2Fc^2^)/3'
_refine_ls_weighting_scheme calc
_refine_ls_wR_factor_gt 0.1016
_refine_ls_wR_factor_ref 0.1188
_reflns_Friedel_coverage 0.000
_reflns_number_gt 2450
_reflns_number_total 3591
_reflns_threshold_expression 'I > 2\s(I)'
_cod_data_source_file c6ra14707k2.cif
_cod_data_source_block a
_cod_original_cell_volume 2037.1(9)
_cod_database_code 7225917
_shelx_space_group_comment
;
The symmetry employed for this shelxl refinement is uniquely defined
by the following loop, which should always be used as a source of
symmetry information in preference to the above space-group names.
They are only intended as comments.
;
_shelx_estimated_absorpt_t_max 0.985
_shelx_estimated_absorpt_t_min 0.983
_olex2_refinement_description
;
1. Fixed Uiso
 At 1.2 times of:
  All C(H) groups
 At 1.5 times of:
  All C(H,H,H) groups
2.a Me refined with riding coordinates:
 C1(H1A,H1B,H1C)
2.b Aromatic/amide H refined with riding coordinates:
 C3(H3), C4(H4), C6(H6), C7(H7), C9(H9), C12(H12), C13(H13), C16(H16),
 C19(H19), C20(H20), C21(H21), C22(H22), C24(H24), C25(H25), C26(H26), C27(H27),
  C28(H28)
;
_shelx_shelxl_version_number 2014/7
_olex2_submission_special_instructions 'No special instructions were received'

loop_
_space_group_symop_operation_xyz
'x, y, z'
'-x+1/2, y+1/2, -z+1/2'
'-x, -y, -z'
'x-1/2, -y-1/2, z-1/2'

loop_
_atom_site_label
_atom_site_type_symbol
_atom_site_fract_x
_atom_site_fract_y
_atom_site_fract_z
_atom_site_U_iso_or_equiv
_atom_site_adp_type
_atom_site_occupancy
_atom_site_site_symmetry_order
_atom_site_calc_flag
_atom_site_refinement_flags_posn
O1 O 1.47346(8) -0.04336(19) 0.58760(8) 0.0584(4) Uani 1 1 d .
N1 N 1.05196(11) 0.2724(3) 0.34623(10) 0.0634(5) Uani 1 1 d .
N2 N 0.75148(9) 0.3879(2) 0.53139(8) 0.0429(4) Uani 1 1 d .
C1 C 1.52089(13) -0.1143(3) 0.66882(13) 0.0668(6) Uani 1 1 d .
H1A H 1.5786 -0.1435 0.6729 0.100 Uiso 1 1 calc R
H1B H 1.5240 -0.0307 0.7113 0.100 Uiso 1 1 calc R
H1C H 1.4920 -0.2165 0.6769 0.100 Uiso 1 1 calc R
C2 C 1.38924(11) 0.0055(2) 0.57124(11) 0.0429(5) Uani 1 1 d .
C3 C 1.34604(12) -0.0187(3) 0.62428(12) 0.0527(5) Uani 1 1 d .
H3 H 1.3740 -0.0715 0.6763 0.063 Uiso 1 1 calc R
C4 C 1.26110(12) 0.0351(3) 0.60086(12) 0.0533(5) Uani 1 1 d .
H4 H 1.2328 0.0178 0.6379 0.064 Uiso 1 1 calc R
C5 C 1.21647(11) 0.1137(2) 0.52429(10) 0.0392(4) Uani 1 1 d .
C6 C 1.26121(12) 0.1334(3) 0.47085(11) 0.0472(5) Uani 1 1 d .
H6 H 1.2331 0.1835 0.4182 0.057 Uiso 1 1 calc R
C7 C 1.34618(12) 0.0808(3) 0.49355(11) 0.0495(5) Uani 1 1 d .
H7 H 1.3747 0.0960 0.4565 0.059 Uiso 1 1 calc R
C8 C 1.12580(11) 0.1760(2) 0.50092(10) 0.0389(4) Uani 1 1 d .
C9 C 1.08438(11) 0.1850(2) 0.55502(11) 0.0455(5) Uani 1 1 d .
H9 H 1.1184 0.1494 0.6093 0.055 Uiso 1 1 calc R
C10 C 1.08368(11) 0.2301(3) 0.41505(12) 0.0456(5) Uani 1 1 d .
C11 C 0.99742(11) 0.2388(2) 0.54619(10) 0.0413(4) Uani 1 1 d .
C12 C 0.97539(11) 0.2160(3) 0.61737(11) 0.0460(5) Uani 1 1 d .
H12 H 1.0168 0.1688 0.6657 0.055 Uiso 1 1 calc R
C13 C 0.89611(11) 0.2599(3) 0.61889(11) 0.0450(5) Uani 1 1 d .
H13 H 0.8833 0.2417 0.6667 0.054 Uiso 1 1 calc R
C14 C 0.83549(11) 0.3324(2) 0.54651(10) 0.0393(4) Uani 1 1 d .
C15 C 0.85426(10) 0.3546(2) 0.47363(10) 0.0385(4) Uani 1 1 d .
C16 C 0.93470(11) 0.3087(2) 0.47344(10) 0.0419(4) Uani 1 1 d .
H16 H 0.9470 0.3242 0.4252 0.050 Uiso 1 1 calc R
C17 C 0.77682(11) 0.4275(2) 0.41059(10) 0.0398(4) Uani 1 1 d .
C18 C 0.71527(11) 0.4454(2) 0.44791(10) 0.0399(4) Uani 1 1 d .
C19 C 0.63369(11) 0.5154(3) 0.40445(11) 0.0467(5) Uani 1 1 d .
H19 H 0.5932 0.5270 0.4297 0.056 Uiso 1 1 calc R
C20 C 0.61506(12) 0.5670(3) 0.32280(11) 0.0520(5) Uani 1 1 d .
H20 H 0.5608 0.6140 0.2922 0.062 Uiso 1 1 calc R
C21 C 0.67514(13) 0.5507(3) 0.28501(11) 0.0546(5) Uani 1 1 d .
H21 H 0.6606 0.5874 0.2297 0.066 Uiso 1 1 calc R
C22 C 0.75635(12) 0.4807(3) 0.32792(11) 0.0491(5) Uani 1 1 d .
H22 H 0.7964 0.4696 0.3021 0.059 Uiso 1 1 calc R
C23 C 0.71343(11) 0.4033(2) 0.59317(10) 0.0399(4) Uani 1 1 d .
C24 C 0.75786(11) 0.4904(2) 0.66771(11) 0.0459(5) Uani 1 1 d .
H24 H 0.8117 0.5399 0.6769 0.055 Uiso 1 1 calc R
C25 C 0.72190(13) 0.5031(3) 0.72819(12) 0.0530(5) Uani 1 1 d .
H25 H 0.7518 0.5610 0.7784 0.064 Uiso 1 1 calc R
C26 C 0.64210(13) 0.4308(3) 0.71477(13) 0.0559(5) Uani 1 1 d .
H26 H 0.6181 0.4396 0.7557 0.067 Uiso 1 1 calc R
C27 C 0.59810(12) 0.3456(3) 0.64059(13) 0.0528(5) Uani 1 1 d .
H27 H 0.5441 0.2970 0.6315 0.063 Uiso 1 1 calc R
C28 C 0.63317(11) 0.3314(2) 0.57955(12) 0.0478(5) Uani 1 1 d .
H28 H 0.6029 0.2737 0.5294 0.057 Uiso 1 1 calc R

loop_
_atom_site_aniso_label
_atom_site_aniso_U_11
_atom_site_aniso_U_22
_atom_site_aniso_U_33
_atom_site_aniso_U_23
_atom_site_aniso_U_13
_atom_site_aniso_U_12
O1 0.0396(7) 0.0831(11) 0.0497(8) 0.0005(7) 0.0134(6) 0.0113(7)
N1 0.0538(11) 0.0908(15) 0.0436(10) 0.0037(10) 0.0158(8) 0.0101(9)
N2 0.0352(8) 0.0597(10) 0.0333(8) 0.0005(7) 0.0123(6) 0.0046(7)
C1 0.0442(12) 0.0888(18) 0.0558(13) 0.0038(13) 0.0056(10) 0.0114(11)
C2 0.0369(10) 0.0485(12) 0.0412(10) -0.0071(9) 0.0121(8) 0.0035(8)
C3 0.0450(11) 0.0690(15) 0.0430(11) 0.0079(10) 0.0151(9) 0.0107(10)
C4 0.0455(11) 0.0731(15) 0.0438(11) 0.0098(10) 0.0195(9) 0.0083(10)
C5 0.0397(10) 0.0396(11) 0.0372(10) -0.0035(8) 0.0130(8) -0.0016(8)
C6 0.0485(11) 0.0562(13) 0.0378(10) 0.0034(9) 0.0171(8) 0.0058(9)
C7 0.0472(11) 0.0635(14) 0.0435(11) -0.0011(10) 0.0236(9) 0.0059(9)
C8 0.0391(10) 0.0397(11) 0.0358(9) -0.0023(8) 0.0114(8) -0.0019(8)
C9 0.0407(10) 0.0526(12) 0.0404(10) 0.0028(9) 0.0121(8) 0.0035(9)
C10 0.0374(10) 0.0570(13) 0.0425(11) -0.0033(10) 0.0150(9) 0.0013(9)
C11 0.0371(10) 0.0465(12) 0.0386(10) -0.0002(9) 0.0121(8) 0.0025(8)
C12 0.0429(11) 0.0559(13) 0.0371(10) 0.0065(9) 0.0127(8) 0.0076(9)
C13 0.0440(11) 0.0571(13) 0.0350(10) 0.0056(9) 0.0160(8) 0.0056(9)
C14 0.0357(10) 0.0452(11) 0.0359(9) -0.0019(8) 0.0121(8) 0.0014(8)
C15 0.0366(10) 0.0420(11) 0.0351(9) -0.0023(8) 0.0114(8) -0.0022(8)
C16 0.0403(10) 0.0500(12) 0.0365(10) 0.0001(9) 0.0155(8) 0.0013(8)
C17 0.0389(10) 0.0440(11) 0.0331(9) -0.0026(8) 0.0095(8) 0.0004(8)
C18 0.0371(10) 0.0457(11) 0.0335(9) -0.0037(8) 0.0095(8) -0.0004(8)
C19 0.0378(10) 0.0576(13) 0.0407(11) -0.0055(9) 0.0101(8) 0.0044(9)
C20 0.0429(11) 0.0616(14) 0.0414(11) -0.0039(10) 0.0044(9) 0.0106(9)
C21 0.0560(12) 0.0690(15) 0.0326(10) -0.0010(10) 0.0095(9) 0.0102(10)
C22 0.0475(11) 0.0614(14) 0.0374(10) -0.0029(9) 0.0147(9) 0.0050(9)
C23 0.0381(10) 0.0454(11) 0.0369(10) 0.0032(9) 0.0148(8) 0.0045(8)
C24 0.0421(10) 0.0547(13) 0.0398(10) -0.0009(9) 0.0141(9) -0.0035(9)
C25 0.0572(13) 0.0634(14) 0.0392(11) -0.0048(9) 0.0191(9) 0.0004(10)
C26 0.0581(13) 0.0643(14) 0.0555(13) 0.0042(11) 0.0331(10) 0.0076(11)
C27 0.0412(11) 0.0575(13) 0.0661(13) 0.0007(11) 0.0275(10) 0.0000(9)
C28 0.0401(11) 0.0523(13) 0.0495(11) -0.0051(9) 0.0150(9) 0.0002(9)

loop_
_atom_type_symbol
_atom_type_description
_atom_type_scat_dispersion_real
_atom_type_scat_dispersion_imag
_atom_type_scat_source
C C 0.0033 0.0016 'International Tables Vol C Tables 4.2.6.8 and 6.1.1.4'
H H 0.0000 0.0000 'International Tables Vol C Tables 4.2.6.8 and 6.1.1.4'
N N 0.0061 0.0033 'International Tables Vol C Tables 4.2.6.8 and 6.1.1.4'
O O 0.0106 0.0060 'International Tables Vol C Tables 4.2.6.8 and 6.1.1.4'

loop_
_geom_angle_atom_site_label_1
_geom_angle_atom_site_label_2
_geom_angle_atom_site_label_3
_geom_angle
C2 O1 C1 116.95(14)
C14 N2 C18 107.82(13)
C14 N2 C23 125.51(14)
C18 N2 C23 126.25(14)
O1 C1 H1A 109.5
O1 C1 H1B 109.5
O1 C1 H1C 109.5
H1A C1 H1B 109.5
H1A C1 H1C 109.5
H1B C1 H1C 109.5
O1 C2 C7 115.66(15)
C3 C2 O1 125.15(17)
C3 C2 C7 119.17(16)
C2 C3 H3 120.0
C2 C3 C4 120.05(18)
C4 C3 H3 120.0
C3 C4 H4 118.8
C3 C4 C5 122.38(17)
C5 C4 H4 118.8
C4 C5 C6 116.43(16)
C4 C5 C8 121.84(15)
C6 C5 C8 121.72(16)
C5 C6 H6 119.1
C7 C6 C5 121.79(17)
C7 C6 H6 119.1
C2 C7 H7 119.9
C6 C7 C2 120.16(16)
C6 C7 H7 119.9
C9 C8 C5 123.95(16)
C9 C8 C10 120.78(16)
C10 C8 C5 115.27(14)
C8 C9 H9 113.3
C8 C9 C11 133.30(17)
C11 C9 H9 113.3
N1 C10 C8 178.27(18)
C12 C11 C9 116.31(15)
C16 C11 C9 125.57(15)
C16 C11 C12 118.11(16)
C11 C12 H12 118.4
C13 C12 C11 123.26(16)
C13 C12 H12 118.4
C12 C13 H13 121.2
C12 C13 C14 117.62(16)
C14 C13 H13 121.2
N2 C14 C13 129.28(15)
N2 C14 C15 109.75(14)
C13 C14 C15 120.95(16)
C14 C15 C17 106.23(15)
C16 C15 C14 120.40(15)
C16 C15 C17 133.37(16)
C11 C16 H16 120.2
C15 C16 C11 119.63(15)
C15 C16 H16 120.2
C18 C17 C15 107.10(15)
C22 C17 C15 133.27(16)
C22 C17 C18 119.61(16)
N2 C18 C17 109.09(14)
C19 C18 N2 129.14(15)
C19 C18 C17 121.74(16)
C18 C19 H19 121.2
C20 C19 C18 117.51(16)
C20 C19 H19 121.2
C19 C20 H20 119.2
C19 C20 C21 121.53(17)
C21 C20 H20 119.2
C20 C21 H21 119.4
C22 C21 C20 121.20(18)
C22 C21 H21 119.4
C17 C22 H22 120.8
C21 C22 C17 118.42(17)
C21 C22 H22 120.8
C24 C23 N2 119.52(16)
C28 C23 N2 120.59(16)
C28 C23 C24 119.89(16)
C23 C24 H24 120.1
C25 C24 C23 119.71(17)
C25 C24 H24 120.1
C24 C25 H25 119.8
C26 C25 C24 120.40(19)
C26 C25 H25 119.8
C25 C26 H26 120.2
C27 C26 C25 119.66(17)
C27 C26 H26 120.2
C26 C27 H27 119.7
C26 C27 C28 120.68(18)
C28 C27 H27 119.7
C23 C28 H28 120.2
C27 C28 C23 119.66(18)
C27 C28 H28 120.2

loop_
_geom_bond_atom_site_label_1
_geom_bond_atom_site_label_2
_geom_bond_distance
O1 C1 1.426(2)
O1 C2 1.372(2)
N1 C10 1.144(2)
N2 C14 1.388(2)
N2 C18 1.399(2)
N2 C23 1.426(2)
C1 H1A 0.9600
C1 H1B 0.9600
C1 H1C 0.9600
C2 C3 1.364(2)
C2 C7 1.381(2)
C3 H3 0.9300
C3 C4 1.378(3)
C4 H4 0.9300
C4 C5 1.382(2)
C5 C6 1.386(2)
C5 C8 1.485(2)
C6 H6 0.9300
C6 C7 1.377(2)
C7 H7 0.9300
C8 C9 1.346(2)
C8 C10 1.434(3)
C9 H9 0.9300
C9 C11 1.455(2)
C11 C12 1.408(2)
C11 C16 1.399(2)
C12 H12 0.9300
C12 C13 1.368(2)
C13 H13 0.9300
C13 C14 1.389(2)
C14 C15 1.405(2)
C15 C16 1.383(2)
C15 C17 1.448(2)
C16 H16 0.9300
C17 C18 1.400(2)
C17 C22 1.388(2)
C18 C19 1.388(2)
C19 H19 0.9300
C19 C20 1.373(2)
C20 H20 0.9300
C20 C21 1.383(3)
C21 H21 0.9300
C21 C22 1.381(3)
C22 H22 0.9300
C23 C24 1.386(2)
C23 C28 1.380(2)
C24 H24 0.9300
C24 C25 1.379(3)
C25 H25 0.9300
C25 C26 1.376(3)
C26 H26 0.9300
C26 C27 1.373(3)
C27 H27 0.9300
C27 C28 1.378(2)
C28 H28 0.9300

loop_
_geom_torsion_atom_site_label_1
_geom_torsion_atom_site_label_2
_geom_torsion_atom_site_label_3
_geom_torsion_atom_site_label_4
_geom_torsion
O1 C2 C3 C4 -179.64(19)
O1 C2 C7 C6 179.60(17)
N2 C14 C15 C16 179.80(16)
N2 C14 C15 C17 -0.2(2)
N2 C18 C19 C20 177.97(18)
N2 C23 C24 C25 -178.98(17)
N2 C23 C28 C27 179.07(17)
C1 O1 C2 C3 -4.4(3)
C1 O1 C2 C7 177.23(18)
C2 C3 C4 C5 0.2(3)
C3 C2 C7 C6 1.2(3)
C3 C4 C5 C6 1.1(3)
C3 C4 C5 C8 -178.04(18)
C4 C5 C6 C7 -1.3(3)
C4 C5 C8 C9 10.0(3)
C4 C5 C8 C10 -170.80(18)
C5 C6 C7 C2 0.2(3)
C5 C8 C9 C11 -179.26(18)
C6 C5 C8 C9 -169.09(19)
C6 C5 C8 C10 10.1(3)
C7 C2 C3 C4 -1.4(3)
C8 C5 C6 C7 177.84(17)
C8 C9 C11 C12 174.9(2)
C8 C9 C11 C16 -4.4(3)
C9 C11 C12 C13 -179.84(18)
C9 C11 C16 C15 -179.98(17)
C10 C8 C9 C11 1.6(3)
C11 C12 C13 C14 -0.9(3)
C12 C11 C16 C15 0.7(3)
C12 C13 C14 N2 -179.94(18)
C12 C13 C14 C15 2.0(3)
C13 C14 C15 C16 -1.8(3)
C13 C14 C15 C17 178.27(17)
C14 N2 C18 C17 -0.5(2)
C14 N2 C18 C19 -178.64(19)
C14 N2 C23 C24 49.6(3)
C14 N2 C23 C28 -130.00(19)
C14 C15 C16 C11 0.4(3)
C14 C15 C17 C18 -0.2(2)
C14 C15 C17 C22 178.3(2)
C15 C17 C18 N2 0.4(2)
C15 C17 C18 C19 178.70(17)
C15 C17 C22 C21 -178.2(2)
C16 C11 C12 C13 -0.5(3)
C16 C15 C17 C18 179.9(2)
C16 C15 C17 C22 -1.6(4)
C17 C15 C16 C11 -179.66(19)
C17 C18 C19 C20 0.1(3)
C18 N2 C14 C13 -177.84(18)
C18 N2 C14 C15 0.4(2)
C18 N2 C23 C24 -122.0(2)
C18 N2 C23 C28 58.4(3)
C18 C17 C22 C21 0.2(3)
C18 C19 C20 C21 -0.2(3)
C19 C20 C21 C22 0.3(3)
C20 C21 C22 C17 -0.3(3)
C22 C17 C18 N2 -178.32(16)
C22 C17 C18 C19 0.0(3)
C23 N2 C14 C13 9.3(3)
C23 N2 C14 C15 -172.48(17)
C23 N2 C18 C17 172.31(16)
C23 N2 C18 C19 -5.8(3)
C23 C24 C25 C26 -0.3(3)
C24 C23 C28 C27 -0.5(3)
C24 C25 C26 C27 -0.1(3)
C25 C26 C27 C28 0.2(3)
C26 C27 C28 C23 0.1(3)
C28 C23 C24 C25 0.6(3)
